data_2220427
loop_
_publ_author_name
'Bian, Yan-Jiang'

_publ_section_title
;
 <i>N</i>-Benzyl-<i>N</i>-methylmorpholinium chloride
;
_journal_coeditor_code BT2824
_journal_issue 1
_journal_name_full 'Acta Crystallographica Section E'
_journal_page_first o38
_journal_paper_doi 10.1107/S1600536808040506
_journal_volume 65
_journal_year 2009
_chemical_formula_iupac 'C12 H18 N O +, Cl -'
_chemical_formula_moiety 'C12 H18 N O +, Cl -'
_chemical_formula_sum 'C12 H18 Cl N O'
_chemical_formula_weight 227.72
_chemical_name_systematic
;
<i>N</i>-Benzyl-<i>N</i>-methylmorpholinium chloride
;
_space_group_IT_number 61
_symmetry_cell_setting orthorhombic
_symmetry_space_group_name_Hall '-P 2ac 2ab'
_symmetry_space_group_name_H-M 'P b c a'
_atom_sites_solution_hydrogens geom
_atom_sites_solution_primary direct
_atom_sites_solution_secondary difmap
_audit_creation_method SHELXL-97
_cell_angle_alpha 90.00
_cell_angle_beta 90.00
_cell_angle_gamma 90.00
_cell_formula_units_Z 8
_cell_length_a 9.8693(8)
_cell_length_b 9.5732(8)
_cell_length_c 24.989(2)
_cell_measurement_reflns_used 5341
_cell_measurement_temperature 113(2)
_cell_measurement_theta_max 27.9
_cell_measurement_theta_min 1.6
_cell_volume 2361.0(3)
_computing_cell_refinement 'CrystalClear (Rigaku/MSC, 2005)'
_computing_data_collection 'CrystalClear (Rigaku/MSC, 2005)'
_computing_data_reduction 'CrystalClear (Rigaku/MSC, 2005)'
_computing_molecular_graphics 'SHELXTL (Sheldrick, 2008)'
_computing_publication_material 'SHELXTL (Sheldrick, 2008)'
_computing_structure_refinement 'SHELXS97 (Sheldrick, 2008)'
_computing_structure_solution 'SHELXS97 (Sheldrick, 2008)'
_diffrn_ambient_temperature 113(2)
_diffrn_detector_area_resol_mean 7.31
_diffrn_measured_fraction_theta_full 0.999
_diffrn_measured_fraction_theta_max 0.999
_diffrn_measurement_device_type 'Rigaku Saturn CCD area-detector'
_diffrn_measurement_method '\w and \f'
_diffrn_radiation_monochromator confocal
_diffrn_radiation_source 'rotating anode'
_diffrn_radiation_type MoK\a
_diffrn_radiation_wavelength 0.71070
_diffrn_reflns_av_R_equivalents 0.0454
_diffrn_reflns_av_sigmaI/netI 0.0221
_diffrn_reflns_limit_h_max 12
_diffrn_reflns_limit_h_min -12
_diffrn_reflns_limit_k_max 12
_diffrn_reflns_limit_k_min -12
_diffrn_reflns_limit_l_max 32
_diffrn_reflns_limit_l_min -32
_diffrn_reflns_number 23984
_diffrn_reflns_theta_full 27.86
_diffrn_reflns_theta_max 27.86
_diffrn_reflns_theta_min 1.63
_diffrn_standards_decay_% 0
_diffrn_standards_interval_count 0
_diffrn_standards_interval_time 0
_diffrn_standards_number 0
_exptl_absorpt_coefficient_mu 0.298
_exptl_absorpt_correction_T_max 0.9539
_exptl_absorpt_correction_T_min 0.9373
_exptl_absorpt_correction_type multi-scan
_exptl_absorpt_process_details '(CrystalClear; Rigaku/MSC, 2005)'
_exptl_crystal_colour colorless
_exptl_crystal_density_diffrn 1.281
_exptl_crystal_density_method 'not measured'
_exptl_crystal_description prism
_exptl_crystal_F_000 976
_exptl_crystal_size_max 0.22
_exptl_crystal_size_mid 0.20
_exptl_crystal_size_min 0.16
_refine_diff_density_max 0.264
_refine_diff_density_min -0.367
_refine_ls_extinction_method none
_refine_ls_goodness_of_fit_ref 1.137
_refine_ls_hydrogen_treatment constr
_refine_ls_matrix_type full
_refine_ls_number_parameters 137
_refine_ls_number_reflns 2806
_refine_ls_number_restraints 0
_refine_ls_restrained_S_all 1.137
_refine_ls_R_factor_all 0.0421
_refine_ls_R_factor_gt 0.0392
_refine_ls_shift/su_max 0.001
_refine_ls_shift/su_mean 0.000
_refine_ls_structure_factor_coef Fsqd
_refine_ls_weighting_details 'calc w=1/[\s^2^(Fo^2^)+(0.0504P)^2^+0.8783P] where P=(Fo^2^+2Fc^2^)/3'
_refine_ls_weighting_scheme calc
_refine_ls_wR_factor_gt 0.1007
_refine_ls_wR_factor_ref 0.1029
_reflns_number_gt 2658
_reflns_number_total 2806
_reflns_threshold_expression I>2\s(I)
_cod_data_source_file bt2824.cif
_cod_data_source_block I
_cod_original_cell_volume 2361.0(4)
_cod_database_code 2220427
_cod_database_fobs_code 2220427

loop_
_symmetry_equiv_pos_as_xyz
'x, y, z'
'-x+1/2, y+1/2, z'
'x, -y+1/2, z+1/2'
'-x+1/2, -y, z+1/2'
'-x, -y, -z'
'x-1/2, -y-1/2, -z'
'-x, y-1/2, -z-1/2'
'x-1/2, y, -z-1/2'

loop_
_atom_site_type_symbol
_atom_site_label
_atom_site_fract_x
_atom_site_fract_y
_atom_site_fract_z
_atom_site_U_iso_or_equiv
_atom_site_adp_type
_atom_site_calc_flag
_atom_site_refinement_flags
_atom_site_occupancy
_atom_site_disorder_assembly
_atom_site_disorder_group
Cl Cl1 0.06425(3) 0.24262(3) 0.579326(12) 0.01816(12) Uani d . 1 . .
O O1 0.67612(10) 0.15043(10) 0.57658(4) 0.0243(2) Uani d . 1 . .
N N1 0.44588(10) 0.33344(11) 0.59493(4) 0.0150(2) Uani d . 1 . .
C C1 0.59109(13) 0.37790(14) 0.60368(5) 0.0188(3) Uani d . 1 . .
H H1A 0.6158 0.3622 0.6416 0.023 Uiso calc R 1 . .
H H1B 0.5997 0.4791 0.5962 0.023 Uiso calc R 1 . .
C C2 0.68808(14) 0.29772(15) 0.56803(6) 0.0215(3) Uani d . 1 . .
H H2A 0.6683 0.3193 0.5301 0.026 Uiso calc R 1 . .
H H2B 0.7822 0.3275 0.5757 0.026 Uiso calc R 1 . .
C C3 0.54189(14) 0.10657(14) 0.56303(6) 0.0224(3) Uani d . 1 . .
H H3A 0.5349 0.0039 0.5668 0.027 Uiso calc R 1 . .
H H3B 0.5228 0.1307 0.5252 0.027 Uiso calc R 1 . .
C C4 0.43833(13) 0.17620(14) 0.59888(5) 0.0178(3) Uani d . 1 . .
H H4A 0.3464 0.1448 0.5886 0.021 Uiso calc R 1 . .
H H4B 0.4543 0.1475 0.6364 0.021 Uiso calc R 1 . .
C C5 0.35303(13) 0.40397(14) 0.63597(5) 0.0183(3) Uani d . 1 . .
H H5A 0.3710 0.5057 0.6352 0.022 Uiso calc R 1 . .
H H5B 0.2580 0.3899 0.6245 0.022 Uiso calc R 1 . .
C C6 0.36606(13) 0.35467(14) 0.69294(5) 0.0181(3) Uani d . 1 . .
C C7 0.28094(14) 0.24900(14) 0.71151(6) 0.0210(3) Uani d . 1 . .
H H7 0.2193 0.2053 0.6876 0.025 Uiso calc R 1 . .
C C8 0.28540(15) 0.20693(17) 0.76477(6) 0.0278(3) Uani d . 1 . .
H H8 0.2272 0.1346 0.7770 0.033 Uiso calc R 1 . .
C C9 0.37464(16) 0.27038(17) 0.79996(6) 0.0295(3) Uani d . 1 . .
H H9 0.3784 0.2411 0.8363 0.035 Uiso calc R 1 . .
C C10 0.45814(16) 0.37636(18) 0.78209(6) 0.0301(4) Uani d . 1 . .
H H10 0.5188 0.4203 0.8063 0.036 Uiso calc R 1 . .
C C11 0.45410(14) 0.41926(16) 0.72890(6) 0.0240(3) Uani d . 1 . .
H H11 0.5115 0.4927 0.7171 0.029 Uiso calc R 1 . .
C C12 0.39548(14) 0.38154(14) 0.54104(5) 0.0193(3) Uani d . 1 . .
H H12A 0.3981 0.4838 0.5394 0.029 Uiso calc R 1 . .
H H12B 0.3021 0.3494 0.5358 0.029 Uiso calc R 1 . .
H H12C 0.4534 0.3427 0.5129 0.029 Uiso calc R 1 . .

loop_
_atom_site_aniso_label
_atom_site_aniso_U_11
_atom_site_aniso_U_22
_atom_site_aniso_U_33
_atom_site_aniso_U_12
_atom_site_aniso_U_13
_atom_site_aniso_U_23
Cl1 0.01759(19) 0.01818(19) 0.01873(18) 0.00039(11) -0.00043(10) 0.00056(11)
O1 0.0205(5) 0.0204(5) 0.0320(5) 0.0046(4) 0.0022(4) 0.0013(4)
N1 0.0162(5) 0.0133(5) 0.0156(5) 0.0002(4) -0.0003(4) 0.0007(4)
C1 0.0169(6) 0.0186(6) 0.0209(6) -0.0027(5) 0.0002(5) -0.0015(5)
C2 0.0178(6) 0.0211(7) 0.0257(7) -0.0011(5) 0.0023(5) 0.0020(5)
C3 0.0251(7) 0.0154(6) 0.0267(7) 0.0002(5) 0.0023(5) -0.0025(5)
C4 0.0212(6) 0.0114(6) 0.0209(6) -0.0020(5) 0.0020(5) 0.0019(5)
C5 0.0191(6) 0.0173(6) 0.0183(6) 0.0031(5) 0.0018(5) -0.0001(5)
C6 0.0175(6) 0.0193(6) 0.0175(6) 0.0045(5) 0.0005(5) -0.0013(5)
C7 0.0194(6) 0.0250(7) 0.0187(6) -0.0002(5) 0.0004(5) -0.0006(5)
C8 0.0292(7) 0.0310(8) 0.0233(7) 0.0037(6) 0.0055(6) 0.0055(6)
C9 0.0317(8) 0.0398(9) 0.0171(6) 0.0156(7) -0.0001(6) 0.0008(6)
C10 0.0285(7) 0.0394(9) 0.0226(7) 0.0094(6) -0.0078(6) -0.0121(6)
C11 0.0226(7) 0.0236(7) 0.0257(7) 0.0008(5) -0.0008(5) -0.0075(6)
C12 0.0212(6) 0.0202(6) 0.0166(6) 0.0002(5) -0.0008(5) 0.0027(5)

loop_
_atom_type_symbol
_atom_type_description
_atom_type_scat_dispersion_real
_atom_type_scat_dispersion_imag
_atom_type_scat_source
C C 0.0033 0.0016 'International Tables Vol C Tables 4.2.6.8 and 6.1.1.4'
H H 0.0000 0.0000 'International Tables Vol C Tables 4.2.6.8 and 6.1.1.4'
N N 0.0061 0.0033 'International Tables Vol C Tables 4.2.6.8 and 6.1.1.4'
O O 0.0106 0.0060 'International Tables Vol C Tables 4.2.6.8 and 6.1.1.4'
Cl Cl 0.1484 0.1585 'International Tables Vol C Tables 4.2.6.8 and 6.1.1.4'

loop_
_geom_angle_atom_site_label_1
_geom_angle_atom_site_label_2
_geom_angle_atom_site_label_3
_geom_angle_site_symmetry_1
_geom_angle_site_symmetry_3
_geom_angle
_geom_angle_publ_flag
C3 O1 C2 . . 109.28(10) ?
C12 N1 C4 . . 110.28(10) ?
C12 N1 C1 . . 110.87(10) ?
C4 N1 C1 . . 108.54(10) ?
C12 N1 C5 . . 105.42(9) ?
C4 N1 C5 . . 111.47(9) ?
C1 N1 C5 . . 110.26(10) ?
N1 C1 C2 . . 111.78(11) ?
N1 C1 H1A . . 109.3 ?
C2 C1 H1A . . 109.3 ?
N1 C1 H1B . . 109.3 ?
C2 C1 H1B . . 109.3 ?
H1A C1 H1B . . 107.9 ?
O1 C2 C1 . . 111.04(11) ?
O1 C2 H2A . . 109.4 ?
C1 C2 H2A . . 109.4 ?
O1 C2 H2B . . 109.4 ?
C1 C2 H2B . . 109.4 ?
H2A C2 H2B . . 108.0 ?
O1 C3 C4 . . 110.85(11) ?
O1 C3 H3A . . 109.5 ?
C4 C3 H3A . . 109.5 ?
O1 C3 H3B . . 109.5 ?
C4 C3 H3B . . 109.5 ?
H3A C3 H3B . . 108.1 ?
N1 C4 C3 . . 111.52(10) ?
N1 C4 H4A . . 109.3 ?
C3 C4 H4A . . 109.3 ?
N1 C4 H4B . . 109.3 ?
C3 C4 H4B . . 109.3 ?
H4A C4 H4B . . 108.0 ?
C6 C5 N1 . . 116.35(10) ?
C6 C5 H5A . . 108.2 ?
N1 C5 H5A . . 108.2 ?
C6 C5 H5B . . 108.2 ?
N1 C5 H5B . . 108.2 ?
H5A C5 H5B . . 107.4 ?
C7 C6 C11 . . 118.87(12) ?
C7 C6 C5 . . 119.38(12) ?
C11 C6 C5 . . 121.57(12) ?
C8 C7 C6 . . 120.61(13) ?
C8 C7 H7 . . 119.7 ?
C6 C7 H7 . . 119.7 ?
C9 C8 C7 . . 120.04(14) ?
C9 C8 H8 . . 120.0 ?
C7 C8 H8 . . 120.0 ?
C10 C9 C8 . . 119.76(14) ?
C10 C9 H9 . . 120.1 ?
C8 C9 H9 . . 120.1 ?
C9 C10 C11 . . 120.56(14) ?
C9 C10 H10 . . 119.7 ?
C11 C10 H10 . . 119.7 ?
C10 C11 C6 . . 120.15(14) ?
C10 C11 H11 . . 119.9 ?
C6 C11 H11 . . 119.9 ?
N1 C12 H12A . . 109.5 ?
N1 C12 H12B . . 109.5 ?
H12A C12 H12B . . 109.5 ?
N1 C12 H12C . . 109.5 ?
H12A C12 H12C . . 109.5 ?
H12B C12 H12C . . 109.5 ?

loop_
_geom_bond_atom_site_label_1
_geom_bond_atom_site_label_2
_geom_bond_site_symmetry_2
_geom_bond_distance
_geom_bond_publ_flag
O1 C3 . 1.4304(17) ?
O1 C2 . 1.4310(17) ?
N1 C12 . 1.5075(16) ?
N1 C4 . 1.5104(18) ?
N1 C1 . 1.5109(16) ?
N1 C5 . 1.5321(16) ?
C1 C2 . 1.5164(19) ?
C1 H1A . 0.9900 ?
C1 H1B . 0.9900 ?
C2 H2A . 0.9900 ?
C2 H2B . 0.9900 ?
C3 C4 . 1.5138(18) ?
C3 H3A . 0.9900 ?
C3 H3B . 0.9900 ?
C4 H4A . 0.9900 ?
C4 H4B . 0.9900 ?
C5 C6 . 1.5056(17) ?
C5 H5A . 0.9900 ?
C5 H5B . 0.9900 ?
C6 C7 . 1.3943(19) ?
C6 C11 . 1.3946(19) ?
C7 C8 . 1.3914(19) ?
C7 H7 . 0.9500 ?
C8 C9 . 1.385(2) ?
C8 H8 . 0.9500 ?
C9 C10 . 1.381(2) ?
C9 H9 . 0.9500 ?
C10 C11 . 1.392(2) ?
C10 H10 . 0.9500 ?
C11 H11 . 0.9500 ?
C12 H12A . 0.9800 ?
C12 H12B . 0.9800 ?
C12 H12C . 0.9800 ?

loop_
_geom_hbond_atom_site_label_D
_geom_hbond_atom_site_label_H
_geom_hbond_atom_site_label_A
_geom_hbond_site_symmetry_A
_geom_hbond_distance_DH
_geom_hbond_distance_HA
_geom_hbond_distance_DA
_geom_hbond_angle_DHA
C3 H3A Cl1 2_545 0.99 2.70 3.6610(14) 162.7
C5 H5A Cl1 2 0.99 2.74 3.6304(14) 150.1
C5 H5B Cl1 . 0.99 2.63 3.5373(14) 152.4
C9 H9 Cl1 8_657 0.95 2.80 3.5599(16) 138.1
C12 H12A Cl1 2 0.98 2.70 3.6085(14) 155.0
C12 H12B Cl1 . 0.98 2.78 3.6566(14) 148.9
C12 H12C Cl1 6_666 0.98 2.68 3.6380(14) 166.4

loop_
_geom_torsion_atom_site_label_1
_geom_torsion_atom_site_label_2
_geom_torsion_atom_site_label_3
_geom_torsion_atom_site_label_4
_geom_torsion_site_symmetry_1
_geom_torsion_site_symmetry_2
_geom_torsion_site_symmetry_3
_geom_torsion_site_symmetry_4
_geom_torsion
_geom_torsion_publ_flag
C12 N1 C1 C2 . . . . -70.18(14) ?
C4 N1 C1 C2 . . . . 51.09(13) ?
C5 N1 C1 C2 . . . . 173.45(10) ?
C3 O1 C2 C1 . . . . 61.86(14) ?
N1 C1 C2 O1 . . . . -57.37(14) ?
C2 O1 C3 C4 . . . . -62.50(14) ?
C12 N1 C4 C3 . . . . 70.00(13) ?
C1 N1 C4 C3 . . . . -51.64(13) ?
C5 N1 C4 C3 . . . . -173.26(11) ?
O1 C3 C4 N1 . . . . 58.57(14) ?
C12 N1 C5 C6 . . . . 169.98(11) ?
C4 N1 C5 C6 . . . . 50.32(14) ?
C1 N1 C5 C6 . . . . -70.30(14) ?
N1 C5 C6 C7 . . . . -93.35(14) ?
N1 C5 C6 C11 . . . . 91.63(15) ?
C11 C6 C7 C8 . . . . -1.1(2) ?
C5 C6 C7 C8 . . . . -176.30(12) ?
C6 C7 C8 C9 . . . . 0.2(2) ?
C7 C8 C9 C10 . . . . 0.6(2) ?
C8 C9 C10 C11 . . . . -0.5(2) ?
C9 C10 C11 C6 . . . . -0.5(2) ?
C7 C6 C11 C10 . . . . 1.3(2) ?
C5 C6 C11 C10 . . . . 176.32(12) ?

loop_
_cod_related_entry_id
_cod_related_entry_database
_cod_related_entry_code
1 ChemSpider 15012527
